data_1514687
loop_
_publ_author_name
'Despagnet-Ayoub, Emmanuelle'
'Miqueu, Karinne'
'Sotiropoulos, Jean-Marc'
'Henling, Lawrence M.'
'Day, Michael W.'
'Labinger, Jay A.'
'Bercaw, John E.'

_publ_section_title
;
 Unexpected rearrangements in the synthesis of an unsymmetrical tridentate
 dianionic N-heterocyclic carbene
;
_journal_issue 5
_journal_name_full 'Chemical Science'
_journal_page_first 2117
_journal_paper_doi 10.1039/c3sc22171g
_journal_volume 4
_journal_year 2013
_chemical_formula_moiety 'C32 H42 N3 O, C3 H6 O, Cl'
_chemical_formula_sum 'C35 H48 Cl N3 O2'
_chemical_formula_weight 578.21
_chemical_name_systematic
;
?
;
_space_group_IT_number 14
_symmetry_cell_setting monoclinic
_symmetry_space_group_name_Hall '-P 2ybc'
_symmetry_space_group_name_H-M 'P 1 21/c 1'
_atom_sites_solution_hydrogens difmap
_atom_sites_solution_primary direct
_atom_sites_solution_secondary difmap
_audit_creation_method SHELXL-97
_cell_angle_alpha 90.00
_cell_angle_beta 92.424(3)
_cell_angle_gamma 90.00
_cell_formula_units_Z 4
_cell_length_a 10.3948(5)
_cell_length_b 12.9525(6)
_cell_length_c 25.0752(13)
_cell_measurement_reflns_used 9987
_cell_measurement_temperature 100(2)
_cell_measurement_theta_max 30.51
_cell_measurement_theta_min 2.26
_cell_volume 3373.1(3)
_computing_cell_refinement 'Bruker SAINT-Plus v7.68A'
_computing_data_collection 'Bruker APEX2 v2009.7-0'
_computing_data_reduction 'Bruker SAINT-Plus v7.68A'
_computing_molecular_graphics 'Bruker XP v5.1'
_computing_publication_material 'Bruker XCIF 2008'
_computing_structure_refinement 'SHELXL-97 (Sheldrick, 2008)'
_computing_structure_solution 'SHELXS-97 (Sheldrick, 2008)'
_diffrn_ambient_temperature 100(2)
_diffrn_measured_fraction_theta_full 0.997
_diffrn_measured_fraction_theta_max 0.997
_diffrn_measurement_device_type 'Bruker KAPPA APEX II'
_diffrn_measurement_method '\w scans; 8 settings'
_diffrn_radiation_monochromator graphite
_diffrn_radiation_source 'fine-focus sealed tube'
_diffrn_radiation_type MoK\a
_diffrn_radiation_wavelength 0.71073
_diffrn_reflns_av_R_equivalents 0.0530
_diffrn_reflns_av_sigmaI/netI 0.0524
_diffrn_reflns_limit_h_max 14
_diffrn_reflns_limit_h_min -14
_diffrn_reflns_limit_k_max 18
_diffrn_reflns_limit_k_min -18
_diffrn_reflns_limit_l_max 35
_diffrn_reflns_limit_l_min -35
_diffrn_reflns_number 67537
_diffrn_reflns_theta_full 30.56
_diffrn_reflns_theta_max 30.56
_diffrn_reflns_theta_min 1.63
_exptl_absorpt_coefficient_mu 0.146
_exptl_absorpt_correction_T_max 0.9841
_exptl_absorpt_correction_T_min 0.9588
_exptl_absorpt_correction_type none
_exptl_crystal_colour Colorless
_exptl_crystal_density_diffrn 1.139
_exptl_crystal_density_method 'not measured'
_exptl_crystal_description Block
_exptl_crystal_F_000 1248
_exptl_crystal_size_max 0.29
_exptl_crystal_size_mid 0.16
_exptl_crystal_size_min 0.11
_refine_diff_density_max 1.226
_refine_diff_density_min -1.011
_refine_diff_density_rms 0.059
_refine_ls_extinction_method none
_refine_ls_goodness_of_fit_ref 2.400
_refine_ls_hydrogen_treatment mixed
_refine_ls_matrix_type 'Full matrix'
_refine_ls_number_parameters 389
_refine_ls_number_reflns 10318
_refine_ls_number_restraints 0
_refine_ls_restrained_S_all 2.400
_refine_ls_R_factor_all 0.0844
_refine_ls_R_factor_gt 0.0545
_refine_ls_shift/su_max 0.000
_refine_ls_shift/su_mean 0.000
_refine_ls_structure_factor_coef Fsqd
_refine_ls_weighting_details w=1/s^2^(Fo^2^)
_refine_ls_weighting_scheme sigma
_refine_ls_wR_factor_gt 0.0731
_refine_ls_wR_factor_ref 0.0742
_reflns_number_gt 6981
_reflns_number_total 10318
_reflns_threshold_expression >2sigma(I)
_cod_data_source_file c3sc22171g.txt
_cod_data_source_block emd22
_cod_depositor_comments
;
The following automatic conversions were performed:

'_symmetry_cell_setting' value 'Monoclinic' changed to 'monoclinic'
according to
/usr/data/users/saulius/automatic-downloads/retrospective/RSC/lib/dictionaries/cif_core.dic
dictionary named 'cif_core.dic' version 2.4.2 from
2011-04-26.

'_refine_ls_hydrogen_treatment' value 'Mixed' changed to
'mixed' according to
/usr/data/users/saulius/automatic-downloads/retrospective/RSC/lib/dictionaries/cif_core.dic
dictionary named 'cif_core.dic' version 2.4.2 from
2011-04-26.

'_refine_ls_weighting_scheme' value 'Sigma' changed to
'sigma' according to
/usr/data/users/saulius/automatic-downloads/retrospective/RSC/lib/dictionaries/cif_core.dic
dictionary named 'cif_core.dic' version 2.4.2 from 2011-04-26.

Automatic conversion script
Id: cif_fix_values 2281 2013-09-26 08:29:07Z andrius 

The following automatic conversions were performed:

'_atom_sites_solution_primary' value 'Direct methods' was changed to
'direct'.

'_atom_sites_solution_secondary' value 'Difference Fourier map' was
changed to 'difmap'.

'_atom_sites_solution_hydrogens' value 'Difference Fourier map' was
changed to 'difmap'.

Automatic conversion script
Id: cif_fix_values 6452 2018-10-05 10:23:21Z andrius 
;
_cod_original_sg_symbol_H-M P2(1)/c
_cod_database_code 1514687

loop_
_symmetry_equiv_pos_as_xyz
'x, y, z'
'-x, y+1/2, -z+1/2'
'-x, -y, -z'
'x, -y-1/2, z-1/2'

loop_
_atom_site_label
_atom_site_type_symbol
_atom_site_fract_x
_atom_site_fract_y
_atom_site_fract_z
_atom_site_U_iso_or_equiv
_atom_site_adp_type
_atom_site_occupancy
_atom_site_symmetry_multiplicity
_atom_site_calc_flag
_atom_site_refinement_flags
Cl1 Cl 0.84591(4) 0.17787(3) 0.295219(18) 0.02309(10) Uani 1 1 d .
O1 O 0.10414(11) 0.07796(8) 0.33220(5) 0.0233(3) Uani 1 1 d .
H1 H 0.0355(16) 0.1173(13) 0.3247(8) 0.053(7) Uiso 1 1 d .
N1 N 0.04305(12) 0.19534(10) 0.14206(5) 0.0191(3) Uani 1 1 d .
N2 N 0.05101(12) 0.33461(10) 0.19110(5) 0.0179(3) Uani 1 1 d .
N3 N 0.13812(14) 0.27648(10) 0.29705(6) 0.0193(3) Uani 1 1 d .
H3A H 0.0588(14) 0.2567(12) 0.3016(6) 0.027(5) Uiso 1 1 d .
C1 C 0.02347(15) 0.08872(12) 0.12566(7) 0.0191(4) Uani 1 1 d .
C2 C -0.07537(16) 0.06466(13) 0.08893(7) 0.0237(4) Uani 1 1 d .
C3 C -0.08300(15) -0.03707(13) 0.07149(7) 0.0247(4) Uani 1 1 d .
H3 H -0.1500 -0.0556 0.0464 0.030 Uiso 1 1 calc R
C4 C 0.00294(15) -0.11249(12) 0.08921(7) 0.0208(4) Uani 1 1 d .
C5 C 0.09784(15) -0.08505(12) 0.12744(7) 0.0210(4) Uani 1 1 d .
H5 H 0.1553 -0.1366 0.1411 0.025 Uiso 1 1 calc R
C6 C 0.11098(14) 0.01580(12) 0.14618(7) 0.0183(4) Uani 1 1 d .
C7 C -0.17398(16) 0.14348(12) 0.06994(8) 0.0365(5) Uani 1 1 d .
H7A H -0.2158 0.1201 0.0363 0.055 Uiso 1 1 calc R
H7B H -0.1313 0.2098 0.0643 0.055 Uiso 1 1 calc R
H7C H -0.2388 0.1516 0.0969 0.055 Uiso 1 1 calc R
C8 C -0.00557(15) -0.22115(12) 0.06771(7) 0.0271(5) Uani 1 1 d .
H8A H 0.0330 -0.2239 0.0328 0.041 Uiso 1 1 calc R
H8B H -0.0961 -0.2421 0.0640 0.041 Uiso 1 1 calc R
H8C H 0.0408 -0.2681 0.0924 0.041 Uiso 1 1 calc R
C9 C 0.21618(15) 0.04425(12) 0.18733(7) 0.0260(4) Uani 1 1 d .
H9A H 0.2754 0.0935 0.1717 0.039 Uiso 1 1 calc R
H9B H 0.2636 -0.0181 0.1985 0.039 Uiso 1 1 calc R
H9C H 0.1775 0.0757 0.2184 0.039 Uiso 1 1 calc R
C10 C 0.12129(15) 0.26620(12) 0.11596(7) 0.0193(4) Uani 1 1 d .
C11 C 0.18318(16) 0.25954(13) 0.06839(7) 0.0247(4) Uani 1 1 d .
H11 H 0.1799 0.1988 0.0471 0.030 Uiso 1 1 calc R
C12 C 0.24987(16) 0.34620(13) 0.05361(7) 0.0293(5) Uani 1 1 d .
H12 H 0.2937 0.3455 0.0211 0.035 Uiso 1 1 calc R
C13 C 0.25454(15) 0.43536(13) 0.08537(7) 0.0277(5) Uani 1 1 d .
H13 H 0.3016 0.4934 0.0736 0.033 Uiso 1 1 calc R
C14 C 0.19357(15) 0.44199(13) 0.13289(7) 0.0225(4) Uani 1 1 d .
H14 H 0.1975 0.5024 0.1544 0.027 Uiso 1 1 calc R
C15 C 0.12580(15) 0.35459(12) 0.14741(7) 0.0180(4) Uani 1 1 d .
C16 C 0.00408(15) 0.23945(12) 0.18678(7) 0.0198(4) Uani 1 1 d .
H16 H -0.0493 0.2075 0.2118 0.024 Uiso 1 1 calc R
C17 C 0.03940(15) 0.40238(12) 0.23778(6) 0.0195(4) Uani 1 1 d .
H17A H -0.0447 0.3902 0.2538 0.023 Uiso 1 1 calc R
H17B H 0.0421 0.4754 0.2262 0.023 Uiso 1 1 calc R
C18 C 0.14751(15) 0.38297(11) 0.27974(7) 0.0191(4) Uani 1 1 d .
H18A H 0.2322 0.3954 0.2643 0.023 Uiso 1 1 calc R
H18B H 0.1387 0.4301 0.3104 0.023 Uiso 1 1 calc R
C19 C 0.22301(14) 0.23754(12) 0.33736(6) 0.0169(4) Uani 1 1 d .
C20 C 0.32417(15) 0.29532(12) 0.35962(6) 0.0187(4) Uani 1 1 d .
H20 H 0.3360 0.3645 0.3482 0.022 Uiso 1 1 calc R
C21 C 0.40836(14) 0.25354(12) 0.39834(7) 0.0179(4) Uani 1 1 d .
C22 C 0.38836(14) 0.15122(11) 0.41344(7) 0.0177(4) Uani 1 1 d .
H22 H 0.4461 0.1216 0.4396 0.021 Uiso 1 1 calc R
C23 C 0.28837(14) 0.09028(12) 0.39227(7) 0.0162(4) Uani 1 1 d .
C24 C 0.20465(14) 0.13604(12) 0.35442(7) 0.0170(4) Uani 1 1 d .
C25 C 0.51689(14) 0.31732(13) 0.42582(7) 0.0208(4) Uani 1 1 d .
C26 C 0.53679(16) 0.42056(12) 0.39777(8) 0.0364(5) Uani 1 1 d .
H26A H 0.5560 0.4081 0.3604 0.055 Uiso 1 1 calc R
H26B H 0.6088 0.4575 0.4156 0.055 Uiso 1 1 calc R
H26C H 0.4583 0.4622 0.3994 0.055 Uiso 1 1 calc R
C27 C 0.48086(15) 0.33975(13) 0.48379(7) 0.0296(5) Uani 1 1 d .
H27A H 0.3997 0.3782 0.4836 0.044 Uiso 1 1 calc R
H27B H 0.5491 0.3808 0.5017 0.044 Uiso 1 1 calc R
H27C H 0.4710 0.2744 0.5029 0.044 Uiso 1 1 calc R
C28 C 0.64429(14) 0.25701(12) 0.42644(7) 0.0254(4) Uani 1 1 d .
H28A H 0.6342 0.1917 0.4456 0.038 Uiso 1 1 calc R
H28B H 0.7123 0.2981 0.4444 0.038 Uiso 1 1 calc R
H28C H 0.6676 0.2427 0.3897 0.038 Uiso 1 1 calc R
C29 C 0.26943(15) -0.02223(12) 0.40913(7) 0.0195(4) Uani 1 1 d .
C30 C 0.14040(14) -0.03398(12) 0.43656(7) 0.0255(4) Uani 1 1 d .
H30A H 0.0695 -0.0158 0.4113 0.038 Uiso 1 1 calc R
H30B H 0.1393 0.0120 0.4676 0.038 Uiso 1 1 calc R
H30C H 0.1303 -0.1056 0.4483 0.038 Uiso 1 1 calc R
C31 C 0.27550(15) -0.09363(12) 0.36040(7) 0.0268(4) Uani 1 1 d .
H31A H 0.2073 -0.0747 0.3340 0.040 Uiso 1 1 calc R
H31B H 0.2635 -0.1654 0.3716 0.040 Uiso 1 1 calc R
H31C H 0.3595 -0.0864 0.3445 0.040 Uiso 1 1 calc R
C32 C 0.37679(14) -0.05890(12) 0.44916(7) 0.0251(4) Uani 1 1 d .
H32A H 0.3620 -0.1313 0.4585 0.038 Uiso 1 1 calc R
H32B H 0.3760 -0.0164 0.4815 0.038 Uiso 1 1 calc R
H32C H 0.4605 -0.0523 0.4329 0.038 Uiso 1 1 calc R
O2 O 0.60712(15) 0.08717(14) 0.18710(7) 0.0815(6) Uani 1 1 d .
C33 C 0.51881(18) 0.06752(16) 0.27578(9) 0.0574(7) Uani 1 1 d .
H33A H 0.5339 -0.0067 0.2716 0.086 Uiso 1 1 calc R
H33B H 0.4277 0.0795 0.2822 0.086 Uiso 1 1 calc R
H33C H 0.5718 0.0936 0.3061 0.086 Uiso 1 1 calc R
C34 C 0.5536(2) 0.1222(2) 0.22645(10) 0.0584(7) Uani 1 1 d .
C35 C 0.5096(2) 0.23445(16) 0.22612(10) 0.0805(9) Uani 1 1 d .
H35A H 0.5091 0.2613 0.1896 0.121 Uiso 1 1 calc R
H35B H 0.5688 0.2755 0.2490 0.121 Uiso 1 1 calc R
H35C H 0.4226 0.2387 0.2396 0.121 Uiso 1 1 calc R

loop_
_atom_site_aniso_label
_atom_site_aniso_U_11
_atom_site_aniso_U_22
_atom_site_aniso_U_33
_atom_site_aniso_U_23
_atom_site_aniso_U_13
_atom_site_aniso_U_12
Cl1 0.0204(2) 0.0219(2) 0.0266(3) 0.0023(2) -0.00321(17) -0.00279(19)
O1 0.0213(7) 0.0158(7) 0.0315(8) 0.0014(6) -0.0139(6) -0.0031(6)
N1 0.0228(8) 0.0163(8) 0.0178(8) -0.0006(7) -0.0023(6) 0.0008(6)
N2 0.0204(8) 0.0152(8) 0.0176(8) 0.0002(7) -0.0043(6) 0.0027(6)
N3 0.0190(8) 0.0156(8) 0.0227(9) 0.0050(7) -0.0080(7) -0.0040(6)
C1 0.0240(10) 0.0132(9) 0.0200(10) -0.0012(8) -0.0001(8) -0.0013(7)
C2 0.0271(10) 0.0196(10) 0.0240(11) 0.0000(8) -0.0056(8) 0.0024(8)
C3 0.0274(10) 0.0241(11) 0.0219(11) -0.0023(9) -0.0085(8) -0.0030(8)
C4 0.0233(10) 0.0187(10) 0.0204(10) -0.0014(8) 0.0026(8) -0.0036(8)
C5 0.0218(10) 0.0194(10) 0.0220(10) 0.0014(8) 0.0032(8) 0.0037(8)
C6 0.0170(9) 0.0197(10) 0.0183(10) -0.0020(8) 0.0006(7) -0.0001(7)
C7 0.0406(12) 0.0254(11) 0.0416(14) -0.0015(10) -0.0211(10) 0.0044(9)
C8 0.0318(11) 0.0206(10) 0.0292(12) -0.0066(9) 0.0041(9) -0.0021(8)
C9 0.0250(10) 0.0242(10) 0.0280(11) -0.0022(9) -0.0058(8) 0.0028(8)
C10 0.0192(9) 0.0169(9) 0.0213(10) 0.0015(8) -0.0037(7) 0.0015(7)
C11 0.0288(10) 0.0219(10) 0.0235(11) -0.0030(9) 0.0015(8) 0.0033(8)
C12 0.0334(11) 0.0250(11) 0.0304(12) 0.0001(9) 0.0109(9) 0.0031(9)
C13 0.0273(11) 0.0209(11) 0.0353(13) 0.0027(9) 0.0054(9) -0.0017(8)
C14 0.0217(10) 0.0183(10) 0.0271(11) -0.0020(8) -0.0022(8) 0.0009(8)
C15 0.0181(9) 0.0182(10) 0.0172(10) 0.0013(8) -0.0038(7) 0.0052(7)
C16 0.0215(10) 0.0185(10) 0.0190(10) 0.0029(8) -0.0049(7) 0.0009(8)
C17 0.0247(10) 0.0164(9) 0.0171(10) -0.0011(8) -0.0031(7) 0.0048(7)
C18 0.0232(10) 0.0162(10) 0.0173(10) 0.0012(8) -0.0054(7) -0.0002(7)
C19 0.0170(9) 0.0172(9) 0.0160(9) 0.0005(8) -0.0046(7) 0.0010(7)
C20 0.0225(9) 0.0133(9) 0.0198(10) 0.0029(8) -0.0031(7) -0.0026(7)
C21 0.0161(9) 0.0188(10) 0.0185(10) 0.0009(8) -0.0031(7) -0.0023(7)
C22 0.0165(9) 0.0172(9) 0.0189(10) 0.0036(8) -0.0055(7) 0.0008(7)
C23 0.0162(9) 0.0134(9) 0.0189(10) 0.0016(8) -0.0005(7) 0.0003(7)
C24 0.0149(9) 0.0145(9) 0.0211(10) -0.0018(8) -0.0062(7) -0.0033(7)
C25 0.0190(9) 0.0193(10) 0.0234(10) 0.0028(8) -0.0059(7) -0.0051(8)
C26 0.0332(11) 0.0283(11) 0.0461(14) 0.0117(10) -0.0177(10) -0.0163(9)
C27 0.0245(10) 0.0307(11) 0.0332(12) -0.0105(10) -0.0050(8) -0.0069(8)
C28 0.0199(10) 0.0274(11) 0.0285(11) 0.0013(9) -0.0040(8) -0.0068(8)
C29 0.0199(9) 0.0148(9) 0.0230(11) 0.0032(8) -0.0069(8) -0.0011(7)
C30 0.0245(10) 0.0210(10) 0.0307(12) 0.0053(9) -0.0037(8) -0.0052(8)
C31 0.0325(11) 0.0160(10) 0.0311(12) 0.0000(9) -0.0067(9) 0.0005(8)
C32 0.0261(10) 0.0176(10) 0.0310(12) 0.0070(8) -0.0059(8) -0.0011(8)
O2 0.0667(12) 0.1231(16) 0.0542(12) -0.0567(12) -0.0020(9) -0.0029(11)
C33 0.0463(14) 0.0701(17) 0.0546(17) 0.0255(14) -0.0121(12) -0.0332(12)
C34 0.0285(13) 0.090(2) 0.0554(18) -0.0188(16) -0.0084(12) -0.0182(13)
C35 0.120(2) 0.0517(17) 0.073(2) 0.0031(16) 0.0360(18) -0.0416(16)

loop_
_atom_type_symbol
_atom_type_description
_atom_type_scat_dispersion_real
_atom_type_scat_dispersion_imag
_atom_type_scat_source
C C 0.0033 0.0016 'International Tables Vol C Tables 4.2.6.8 and 6.1.1.4'
H H 0.0000 0.0000 'International Tables Vol C Tables 4.2.6.8 and 6.1.1.4'
N N 0.0061 0.0033 'International Tables Vol C Tables 4.2.6.8 and 6.1.1.4'
O O 0.0106 0.0060 'International Tables Vol C Tables 4.2.6.8 and 6.1.1.4'
Cl Cl 0.1484 0.1585 'International Tables Vol C Tables 4.2.6.8 and 6.1.1.4'

loop_
_geom_angle_atom_site_label_1
_geom_angle_atom_site_label_2
_geom_angle_atom_site_label_3
_geom_angle
C16 N1 C10 108.25(13)
C16 N1 C1 126.87(14)
C10 N1 C1 124.45(14)
C16 N2 C15 108.86(14)
C16 N2 C17 125.16(14)
C15 N2 C17 125.54(14)
C19 N3 C18 120.52(14)
C2 C1 C6 123.13(15)
C2 C1 N1 119.53(15)
C6 C1 N1 117.26(14)
C3 C2 C1 116.94(16)
C3 C2 C7 120.88(16)
C1 C2 C7 122.14(15)
C2 C3 C4 122.74(16)
C3 C4 C5 118.02(15)
C3 C4 C8 121.10(15)
C5 C4 C8 120.89(15)
C6 C5 C4 121.88(16)
C5 C6 C1 117.23(15)
C5 C6 C9 120.99(15)
C1 C6 C9 121.78(14)
C11 C10 C15 122.38(16)
C11 C10 N1 131.34(16)
C15 C10 N1 106.26(14)
C12 C11 C10 116.05(17)
C11 C12 C13 121.57(17)
C14 C13 C12 122.49(16)
C13 C14 C15 115.67(16)
C10 C15 C14 121.84(16)
C10 C15 N2 106.64(14)
C14 C15 N2 131.51(16)
N2 C16 N1 109.98(15)
N2 C17 C18 111.53(12)
N3 C18 C17 107.81(13)
C20 C19 N3 122.48(15)
C20 C19 C24 119.65(15)
N3 C19 C24 117.86(14)
C21 C20 C19 121.00(15)
C20 C21 C22 117.56(15)
C20 C21 C25 122.18(14)
C22 C21 C25 120.22(14)
C21 C22 C23 123.51(15)
C24 C23 C22 116.96(14)
C24 C23 C29 120.60(14)
C22 C23 C29 122.44(14)
O1 C24 C23 118.81(14)
O1 C24 C19 119.87(14)
C23 C24 C19 121.29(15)
C26 C25 C28 108.41(13)
C26 C25 C21 112.00(14)
C28 C25 C21 110.30(13)
C26 C25 C27 108.15(14)
C28 C25 C27 109.23(14)
C21 C25 C27 108.69(13)
C32 C29 C23 111.98(13)
C32 C29 C30 107.36(14)
C23 C29 C30 109.98(13)
C32 C29 C31 106.21(13)
C23 C29 C31 110.06(14)
C30 C29 C31 111.20(13)
O2 C34 C33 128.5(3)
O2 C34 C35 119.4(3)
C33 C34 C35 112.1(2)

loop_
_geom_bond_atom_site_label_1
_geom_bond_atom_site_label_2
_geom_bond_distance
O1 C24 1.3853(17)
N1 C16 1.3366(19)
N1 C10 1.4060(19)
N1 C1 1.4528(19)
N2 C16 1.3284(19)
N2 C15 1.3941(19)
N2 C17 1.4723(19)
N3 C19 1.4068(19)
N3 C18 1.4506(18)
C1 C2 1.386(2)
C1 C6 1.395(2)
C2 C3 1.390(2)
C2 C7 1.509(2)
C3 C4 1.384(2)
C4 C5 1.392(2)
C4 C8 1.508(2)
C5 C6 1.393(2)
C6 C9 1.517(2)
C10 C11 1.382(2)
C10 C15 1.390(2)
C11 C12 1.378(2)
C12 C13 1.403(2)
C13 C14 1.376(2)
C14 C15 1.390(2)
C17 C18 1.527(2)
C19 C20 1.388(2)
C19 C24 1.398(2)
C20 C21 1.389(2)
C21 C22 1.396(2)
C21 C25 1.538(2)
C22 C23 1.392(2)
C23 C24 1.393(2)
C23 C29 1.532(2)
C25 C26 1.529(2)
C25 C28 1.537(2)
C25 C27 1.544(2)
C29 C32 1.544(2)
C29 C30 1.541(2)
C29 C31 1.536(2)
O2 C34 1.239(3)
C33 C34 1.484(3)
C34 C35 1.524(3)

loop_
_geom_hbond_atom_site_label_D
_geom_hbond_atom_site_label_H
_geom_hbond_atom_site_label_A
_geom_hbond_distance_DH
_geom_hbond_distance_HA
_geom_hbond_distance_DA
_geom_hbond_angle_DHA
_geom_hbond_site_symmetry_A
O1 H1 Cl1 0.890(16) 2.219(16) 3.0869(12) 164.9(16) 1_455
N3 H3A Cl1 0.876(14) 2.436(15) 3.2937(15) 166.3(14) 1_455
